data_8103273
loop_
_publ_author_name
'Cheng-Jun Hao'
'Hui Xie'
'De-Yong Li'

_publ_section_title
;
 Crystal structure of
 diaquabis(2-ethyl-4-carboxylato-5-carboxy-1H-imidazole-k2N3,O4)manganese(II)
 --- water (1:3), [Mn(H2O)2(C7H7N2O4)2] &#x00B7; 3H2O
;
_journal_issue 1
_journal_name_full 'Zeitschrift f\"ur Kristallographie - New Crystal Structures'
_journal_page_first 77
_journal_volume 227
_journal_year 2012
_chemical_formula_sum 'C14 H24 Mn N4 O13'
_chemical_formula_weight 511.31
_space_group_IT_number 2
_symmetry_cell_setting triclinic
_symmetry_space_group_name_Hall '-P 1'
_symmetry_space_group_name_H-M 'P -1'
_atom_sites_solution_hydrogens geom
_atom_sites_solution_primary direct
_atom_sites_solution_secondary difmap
_audit_creation_method SHELXL-97
_cell_angle_alpha 64.2690(10)
_cell_angle_beta 88.749(2)
_cell_angle_gamma 71.8400(10)
_cell_formula_units_Z 1
_cell_length_a 7.2920(8)
_cell_length_b 8.9640(11)
_cell_length_c 9.5100(14)
_cell_measurement_reflns_used 1702
_cell_measurement_temperature 298(2)
_cell_measurement_theta_max 25.93
_cell_measurement_theta_min 2.449
_cell_volume 527.40(12)
_computing_cell_refinement 'SAINT (Bruker, 2007)'
_computing_data_collection 'SMART (Bruker, 2007)'
_computing_data_reduction SAINT
_computing_molecular_graphics 'SHELXTL (Sheldrick, 2008)'
_computing_publication_material SHELXTL
_computing_structure_refinement 'SHELXL-97 (Sheldrick, 2008)'
_computing_structure_solution 'SHELXS-97 (Sheldrick, 2008)'
_diffrn_ambient_temperature 298(2)
_diffrn_measured_fraction_theta_full 0.979
_diffrn_measured_fraction_theta_max 0.979
_diffrn_measurement_device_type 'Bruker SMART 1000 CCD area detector'
_diffrn_measurement_method '\f and \w scans'
_diffrn_radiation_monochromator graphite
_diffrn_radiation_source 'fine-focus sealed tube'
_diffrn_radiation_type MoK\a
_diffrn_radiation_wavelength 0.71073
_diffrn_reflns_av_R_equivalents 0.0339
_diffrn_reflns_av_sigmaI/netI 0.0594
_diffrn_reflns_limit_h_max 8
_diffrn_reflns_limit_h_min -8
_diffrn_reflns_limit_k_max 10
_diffrn_reflns_limit_k_min -9
_diffrn_reflns_limit_l_max 11
_diffrn_reflns_limit_l_min -6
_diffrn_reflns_number 2689
_diffrn_reflns_theta_full 24.97
_diffrn_reflns_theta_max 24.97
_diffrn_reflns_theta_min 2.67
_diffrn_standards_number 0
_exptl_absorpt_coefficient_mu 0.701
_exptl_absorpt_correction_T_max 0.8668
_exptl_absorpt_correction_T_min 0.7668
_exptl_absorpt_correction_type multi-scan
_exptl_absorpt_process_details 'SADABS (Bruker, 2007)'
_exptl_crystal_colour block
_exptl_crystal_density_diffrn 1.610
_exptl_crystal_density_method 'not measured'
_exptl_crystal_description colorless
_exptl_crystal_F_000 265
_exptl_crystal_size_max 0.40
_exptl_crystal_size_mid 0.30
_exptl_crystal_size_min 0.21
_refine_diff_density_max 0.385
_refine_diff_density_min -0.553
_refine_diff_density_rms 0.075
_refine_ls_extinction_method none
_refine_ls_goodness_of_fit_ref 1.033
_refine_ls_hydrogen_treatment constr
_refine_ls_matrix_type full
_refine_ls_number_parameters 152
_refine_ls_number_reflns 1822
_refine_ls_number_restraints 0
_refine_ls_restrained_S_all 1.033
_refine_ls_R_factor_all 0.0554
_refine_ls_R_factor_gt 0.0469
_refine_ls_shift/su_max 0.000
_refine_ls_shift/su_mean 0.000
_refine_ls_structure_factor_coef Fsqd
_refine_ls_weighting_details 'calc w=1/[\s^2^(Fo^2^)+(0.0775P)^2^+0.2590P] where P=(Fo^2^+2Fc^2^)/3'
_refine_ls_weighting_scheme calc
_refine_ls_wR_factor_gt 0.1310
_refine_ls_wR_factor_ref 0.1394
_reflns_number_gt 1518
_reflns_number_total 1822
_reflns_threshold_expression I>2\s(I)
_cod_data_source_file 1267-3506.cff
_cod_data_source_block x
_cod_depositor_comments
;
The following automatic conversions were performed:
'_atom_site_symetry_multiplicity' tag replaced with
'_atom_site_symmetry_multiplicity'.

Automatic conversion script
Id: cif_correct_tags 1440 2010-10-19 06:21:57Z saulius 
;
_cod_original_sg_symbol_Hall '-P1 '
_cod_original_sg_symbol_H-M P-1
_cod_database_code 8103273

loop_
_symmetry_equiv_pos_as_xyz
'x, y, z'
'-x, -y, -z'

loop_
_atom_site_label
_atom_site_type_symbol
_atom_site_fract_x
_atom_site_fract_y
_atom_site_fract_z
_atom_site_U_iso_or_equiv
_atom_site_adp_type
_atom_site_occupancy
_atom_site_symmetry_multiplicity
_atom_site_calc_flag
_atom_site_refinement_flags
Mn1 Mn 0.5000 0.5000 0.5000 0.0312(3) Uani 1 2 d S
N1 N 0.6398(3) 0.3465(3) 0.3688(3) 0.0280(6) Uani 1 1 d .
N2 N 0.7761(3) 0.2039(3) 0.2349(3) 0.0312(6) Uani 1 1 d .
H2 H 0.8227 0.1846 0.1582 0.037 Uiso 1 1 calc R
O1 O 0.5545(3) 0.2202(3) 0.6709(2) 0.0398(5) Uani 1 1 d .
O2 O 0.6733(4) -0.0572(3) 0.7112(3) 0.0472(6) Uani 1 1 d .
O3 O 0.8251(3) -0.2178(3) 0.5611(3) 0.0456(6) Uani 1 1 d .
H3 H 0.7674 -0.1605 0.6062 0.068 Uiso 1 1 calc R
O4 O 0.9316(3) -0.1602(3) 0.3289(3) 0.0468(6) Uani 1 1 d .
O5 O 0.7838(3) 0.4708(3) 0.5962(3) 0.0508(7) Uani 1 1 d .
H5C H 0.8165 0.5567 0.5892 0.061 Uiso 1 1 d R
H5D H 0.8861 0.3819 0.6203 0.061 Uiso 1 1 d R
O6 O 0.8321(4) 0.1551(4) 0.9639(3) 0.0706(9) Uani 1 1 d .
H6D H 0.8199 0.2316 0.8688 0.085 Uiso 1 1 d R
H6E H 0.7365 0.1173 0.9780 0.085 Uiso 0.50 1 d PR
H6F H 0.9361 0.0686 0.9843 0.085 Uiso 0.50 1 d PR
O7 O 0.548(2) 0.013(2) 0.0126(18) 0.109(4) Uani 0.50 1 d P
H7F H 0.5266 0.0938 -0.0817 0.131 Uiso 0.50 1 d PR
H7G H 0.4733 0.0527 0.0676 0.131 Uiso 0.50 1 d PR
C1 C 0.6341(4) 0.1081(4) 0.6250(3) 0.0325(7) Uani 1 1 d .
C2 C 0.6836(4) 0.1684(4) 0.4624(3) 0.0274(6) Uani 1 1 d .
C3 C 0.7699(4) 0.0780(4) 0.3806(3) 0.0296(6) Uani 1 1 d .
C4 C 0.8486(4) -0.1130(4) 0.4231(4) 0.0340(7) Uani 1 1 d .
C5 C 0.6970(4) 0.3638(4) 0.2311(3) 0.0294(6) Uani 1 1 d .
C6 C 0.6868(5) 0.5322(4) 0.0943(4) 0.0384(7) Uani 1 1 d .
H6A H 0.5588 0.6182 0.0771 0.046 Uiso 1 1 calc R
H6B H 0.7041 0.5141 0.0008 0.046 Uiso 1 1 calc R
C7 C 0.8413(6) 0.6041(5) 0.1186(5) 0.0586(10) Uani 1 1 d .
H7A H 0.8147 0.6366 0.2027 0.088 Uiso 1 1 calc R
H7B H 0.8390 0.7055 0.0235 0.088 Uiso 1 1 calc R
H7C H 0.9675 0.5155 0.1450 0.088 Uiso 1 1 calc R

loop_
_atom_site_aniso_label
_atom_site_aniso_U_11
_atom_site_aniso_U_22
_atom_site_aniso_U_33
_atom_site_aniso_U_23
_atom_site_aniso_U_13
_atom_site_aniso_U_12
Mn1 0.0339(4) 0.0292(4) 0.0325(4) -0.0220(3) -0.0022(3) -0.0009(3)
N1 0.0290(12) 0.0257(13) 0.0282(13) -0.0160(10) -0.0027(10) -0.0017(10)
N2 0.0324(13) 0.0355(14) 0.0301(13) -0.0232(11) 0.0025(10) -0.0044(11)
O1 0.0500(13) 0.0371(12) 0.0321(12) -0.0206(10) 0.0063(10) -0.0067(11)
O2 0.0696(16) 0.0328(13) 0.0339(13) -0.0135(10) 0.0058(11) -0.0127(12)
O3 0.0592(15) 0.0279(12) 0.0497(15) -0.0229(11) -0.0010(11) -0.0059(11)
O4 0.0521(14) 0.0360(13) 0.0538(15) -0.0319(12) -0.0005(11) 0.0012(11)
O5 0.0345(12) 0.0378(13) 0.0848(18) -0.0404(13) -0.0133(11) 0.0019(10)
O6 0.0715(19) 0.098(2) 0.0516(17) -0.0492(17) 0.0097(14) -0.0179(17)
O7 0.156(14) 0.104(7) 0.069(6) -0.035(4) 0.037(8) -0.054(7)
C1 0.0336(15) 0.0347(17) 0.0307(16) -0.0184(13) -0.0010(12) -0.0077(13)
C2 0.0264(14) 0.0282(15) 0.0290(15) -0.0164(12) -0.0039(11) -0.0051(12)
C3 0.0272(14) 0.0293(16) 0.0339(16) -0.0198(13) -0.0048(11) -0.0029(12)
C4 0.0330(15) 0.0289(16) 0.0411(18) -0.0210(14) -0.0086(13) -0.0029(13)
C5 0.0278(14) 0.0327(16) 0.0291(15) -0.0191(12) -0.0032(11) -0.0039(12)
C6 0.0436(18) 0.0386(17) 0.0287(16) -0.0142(13) -0.0016(13) -0.0094(15)
C7 0.068(2) 0.055(2) 0.047(2) -0.0114(18) -0.0061(18) -0.029(2)

loop_
_atom_type_symbol
_atom_type_description
_atom_type_scat_dispersion_real
_atom_type_scat_dispersion_imag
_atom_type_scat_source
C C 0.0033 0.0016 'International Tables Vol C Tables 4.2.6.8 and 6.1.1.4'
H H 0.0000 0.0000 'International Tables Vol C Tables 4.2.6.8 and 6.1.1.4'
O O 0.0106 0.0060 'International Tables Vol C Tables 4.2.6.8 and 6.1.1.4'
N N 0.0061 0.0033 'International Tables Vol C Tables 4.2.6.8 and 6.1.1.4'
Mn Mn 0.3368 0.7283 'International Tables Vol C Tables 4.2.6.8 and 6.1.1.4'

loop_
_geom_angle_atom_site_label_1
_geom_angle_atom_site_label_2
_geom_angle_atom_site_label_3
_geom_angle
_geom_angle_site_symmetry_1
_geom_angle_site_symmetry_3
O5 Mn1 O5 180.000(1) 2_666 .
O5 Mn1 O1 92.55(9) 2_666 .
O5 Mn1 O1 87.45(9) . .
O5 Mn1 O1 87.45(9) 2_666 2_666
O5 Mn1 O1 92.55(9) . 2_666
O1 Mn1 O1 180.0 . 2_666
O5 Mn1 N1 89.04(8) 2_666 .
O5 Mn1 N1 90.96(8) . .
O1 Mn1 N1 75.25(8) . .
O1 Mn1 N1 104.75(8) 2_666 .
O5 Mn1 N1 90.96(8) 2_666 2_666
O5 Mn1 N1 89.04(8) . 2_666
O1 Mn1 N1 104.75(8) . 2_666
O1 Mn1 N1 75.25(8) 2_666 2_666
N1 Mn1 N1 180.000(1) . 2_666
C5 N1 C2 106.1(2) . .
C5 N1 Mn1 142.93(19) . .
C2 N1 Mn1 110.99(17) . .
C5 N2 C3 108.9(2) . .
C5 N2 H2 125.6 . .
C3 N2 H2 125.6 . .
C1 O1 Mn1 116.79(18) . .
C4 O3 H3 109.5 . .
Mn1 O5 H5C 123.6 . .
Mn1 O5 H5D 125.4 . .
H5C O5 H5D 108.7 . .
H6D O6 H6E 109.8 . .
H6D O6 H6F 109.8 . .
H6E O6 H6F 108.2 . .
O7 O7 H7F 87.0 2_655 .
O7 O7 H7G 86.9 2_655 .
H7F O7 H7G 108.9 . .
O1 C1 O2 123.2(3) . .
O1 C1 C2 118.4(3) . .
O2 C1 C2 118.4(3) . .
C3 C2 N1 109.9(2) . .
C3 C2 C1 131.6(3) . .
N1 C2 C1 118.5(2) . .
N2 C3 C2 105.1(2) . .
N2 C3 C4 122.0(3) . .
C2 C3 C4 132.9(3) . .
O4 C4 O3 124.5(3) . .
O4 C4 C3 119.5(3) . .
O3 C4 C3 116.0(3) . .
N1 C5 N2 110.0(3) . .
N1 C5 C6 125.6(3) . .
N2 C5 C6 124.3(3) . .
C5 C6 C7 112.2(3) . .
C5 C6 H6A 109.2 . .
C7 C6 H6A 109.2 . .
C5 C6 H6B 109.2 . .
C7 C6 H6B 109.2 . .
H6A C6 H6B 107.9 . .
C6 C7 H7A 109.5 . .
C6 C7 H7B 109.5 . .
H7A C7 H7B 109.5 . .
C6 C7 H7C 109.5 . .
H7A C7 H7C 109.5 . .
H7B C7 H7C 109.5 . .

loop_
_geom_bond_atom_site_label_1
_geom_bond_atom_site_label_2
_geom_bond_distance
_geom_bond_site_symmetry_2
Mn1 O5 2.174(2) 2_666
Mn1 O5 2.174(2) .
Mn1 O1 2.227(2) .
Mn1 O1 2.227(2) 2_666
Mn1 N1 2.247(2) .
Mn1 N1 2.247(2) 2_666
N1 C5 1.324(4) .
N1 C2 1.380(4) .
N2 C5 1.353(4) .
N2 C3 1.366(4) .
N2 H2 0.8600 .
O1 C1 1.242(4) .
O2 C1 1.281(4) .
O3 C4 1.286(4) .
O3 H3 0.8200 .
O4 C4 1.222(4) .
O5 H5C 0.8500 .
O5 H5D 0.8500 .
O6 H6D 0.8500 .
O6 H6E 0.8500 .
O6 H6F 0.8500 .
O7 O7 0.876(17) 2_655
O7 H7F 0.8500 .
O7 H7G 0.8500 .
C1 C2 1.478(4) .
C2 C3 1.367(4) .
C3 C4 1.490(4) .
C5 C6 1.485(4) .
C6 C7 1.528(5) .
C6 H6A 0.9700 .
C6 H6B 0.9700 .
C7 H7A 0.9600 .
C7 H7B 0.9600 .
C7 H7C 0.9600 .

loop_
_geom_hbond_atom_site_label_D
_geom_hbond_atom_site_label_H
_geom_hbond_atom_site_label_A
_geom_hbond_distance_DH
_geom_hbond_distance_HA
_geom_hbond_distance_DA
_geom_hbond_angle_DHA
_geom_hbond_site_symmetry_A
N2 H2 O6 0.86 1.97 2.797(3) 159.8 1_554
O3 H3 O2 0.82 1.64 2.461(3) 173.7 .
O5 H5C O3 0.85 1.94 2.776(3) 166.4 1_565
O5 H5D O4 0.85 1.87 2.703(3) 166.2 2_756
O6 H6D O5 0.85 2.50 3.347(4) 176.2 .
O6 H6E O7 0.85 1.84 2.684(10) 174.1 1_556
O6 H6F O6 0.85 2.05 2.893(6) 173.9 2_757
O7 H7F O1 0.85 2.16 2.969(15) 158.7 1_554
O7 H7G O2 0.85 2.35 3.159(16) 159.2 2_656

loop_
_geom_torsion_atom_site_label_1
_geom_torsion_atom_site_label_2
_geom_torsion_atom_site_label_3
_geom_torsion_atom_site_label_4
_geom_torsion
_geom_torsion_site_symmetry_1
O5 Mn1 N1 C5 86.3(3) 2_666
O5 Mn1 N1 C5 -93.7(3) .
O1 Mn1 N1 C5 179.2(3) .
O1 Mn1 N1 C5 -0.8(3) 2_666
N1 Mn1 N1 C5 -54(100) 2_666
O5 Mn1 N1 C2 -93.41(18) 2_666
O5 Mn1 N1 C2 86.59(18) .
O1 Mn1 N1 C2 -0.52(17) .
O1 Mn1 N1 C2 179.48(17) 2_666
N1 Mn1 N1 C2 127(100) 2_666
O5 Mn1 O1 C1 89.0(2) 2_666
O5 Mn1 O1 C1 -91.0(2) .
O1 Mn1 O1 C1 -132(100) 2_666
N1 Mn1 O1 C1 0.7(2) .
N1 Mn1 O1 C1 -179.3(2) 2_666
Mn1 O1 C1 O2 -179.8(2) .
Mn1 O1 C1 C2 -0.7(3) .
C5 N1 C2 C3 0.7(3) .
Mn1 N1 C2 C3 -179.48(17) .
C5 N1 C2 C1 -179.4(2) .
Mn1 N1 C2 C1 0.4(3) .
O1 C1 C2 C3 -180.0(3) .
O2 C1 C2 C3 -0.8(5) .
O1 C1 C2 N1 0.2(4) .
O2 C1 C2 N1 179.4(2) .
C5 N2 C3 C2 0.4(3) .
C5 N2 C3 C4 -179.2(2) .
N1 C2 C3 N2 -0.6(3) .
C1 C2 C3 N2 179.5(3) .
N1 C2 C3 C4 178.9(3) .
C1 C2 C3 C4 -1.0(5) .
N2 C3 C4 O4 4.4(4) .
C2 C3 C4 O4 -175.1(3) .
N2 C3 C4 O3 -176.6(2) .
C2 C3 C4 O3 4.0(5) .
C2 N1 C5 N2 -0.5(3) .
Mn1 N1 C5 N2 179.8(2) .
C2 N1 C5 C6 -177.4(3) .
Mn1 N1 C5 C6 2.9(5) .
C3 N2 C5 N1 0.1(3) .
C3 N2 C5 C6 177.0(3) .
N1 C5 C6 C7 73.9(4) .
N2 C5 C6 C7 -102.5(4) .
